data_7052647
loop_
_publ_author_name
'Craig, Gavin A.'
'Costa, Jos\'e S\'anchez'
'Aguil\`a, David'
'Barrios, Leon\'i A.'
'Roubeau, Olivier'
'Teat, Simon J.'
'Arom\'i, Guillem'

_publ_section_title
;
 Molecular [Co(iii)Co(ii)] \\times 2 assemblies of a new
 bis-phenol/pyrazolyl ligand
;
_journal_issue 6
_journal_name_full 'New Journal of Chemistry'
_journal_page_first 1202
_journal_paper_doi 10.1039/c0nj00861c
_journal_volume 35
_journal_year 2011
_chemical_formula_moiety 'C71 H54 Co4 N12 O7, 3(C5 H5 N), 2(C H4 O)'
_chemical_formula_sum 'C88 H77 Co4 N15 O9'
_chemical_formula_weight 1724.37
_chemical_name_systematic
;
?
;
_space_group_IT_number 13
_symmetry_cell_setting monoclinic
_symmetry_space_group_name_Hall '-P 2yc'
_symmetry_space_group_name_H-M 'P 1 2/c 1'
_atom_sites_solution_hydrogens geom
_atom_sites_solution_primary direct
_atom_sites_solution_secondary difmap
_audit_creation_method SHELXL-97
_cell_angle_alpha 90.00
_cell_angle_beta 91.5270(10)
_cell_angle_gamma 90.00
_cell_formula_units_Z 2
_cell_length_a 12.4549(7)
_cell_length_b 12.6214(7)
_cell_length_c 26.4841(15)
_cell_measurement_reflns_used 7931
_cell_measurement_temperature 100(2)
_cell_measurement_theta_max 32.04
_cell_measurement_theta_min 3.04
_cell_volume 4161.8(4)
_computing_cell_refinement 'Bruker SAINT v7.56a'
_computing_data_collection 'Bruker APEX 2'
_computing_data_reduction 'Bruker SAINT v7.56a'
_computing_molecular_graphics 'Bruker SHELXTL'
_computing_publication_material 'Bruker SHELXTL & local programs'
_computing_structure_refinement 'Bruker SHELXTL'
_computing_structure_solution 'Bruker SHELXTL'
_diffrn_ambient_temperature 100(2)
_diffrn_measured_fraction_theta_full 0.988
_diffrn_measured_fraction_theta_max 0.988
_diffrn_measurement_device_type 'Bruker APEX II CCD diffractometer'
_diffrn_measurement_method '\w rotation with narrow frames'
_diffrn_radiation_monochromator 'silicon 111'
_diffrn_radiation_source 'Advanced Light Source station 11.3.1'
_diffrn_radiation_type synchrotron
_diffrn_radiation_wavelength 0.77490
_diffrn_reflns_av_R_equivalents 0.0621
_diffrn_reflns_av_sigmaI/netI 0.0658
_diffrn_reflns_limit_h_max 17
_diffrn_reflns_limit_h_min -17
_diffrn_reflns_limit_k_max 16
_diffrn_reflns_limit_k_min -17
_diffrn_reflns_limit_l_max 37
_diffrn_reflns_limit_l_min -37
_diffrn_reflns_number 43906
_diffrn_reflns_theta_full 33.00
_diffrn_reflns_theta_max 33.07
_diffrn_reflns_theta_min 3.04
_diffrn_standards_number 0
_exptl_absorpt_coefficient_mu 1.068
_exptl_absorpt_correction_T_max 0.96
_exptl_absorpt_correction_T_min 0.88
_exptl_absorpt_correction_type multi-scan
_exptl_absorpt_process_details 'SADABS v2.10 Bruker AXS Madison WI US'
_exptl_crystal_colour red
_exptl_crystal_density_diffrn 1.376
_exptl_crystal_density_method 'not measured'
_exptl_crystal_description plate
_exptl_crystal_F_000 1780
_exptl_crystal_size_max 0.12
_exptl_crystal_size_mid 0.06
_exptl_crystal_size_min 0.03
_refine_diff_density_max 1.513
_refine_diff_density_min -0.648
_refine_diff_density_rms 0.106
_refine_ls_extinction_method none
_refine_ls_goodness_of_fit_ref 1.061
_refine_ls_hydrogen_treatment constr
_refine_ls_matrix_type full
_refine_ls_number_parameters 542
_refine_ls_number_reflns 12046
_refine_ls_number_restraints 97
_refine_ls_restrained_S_all 1.066
_refine_ls_R_factor_all 0.0921
_refine_ls_R_factor_gt 0.0643
_refine_ls_shift/su_max 0.002
_refine_ls_shift/su_mean 0.000
_refine_ls_structure_factor_coef Fsqd
_refine_ls_weighting_details 'calc w=1/[\s^2^(Fo^2^)+(0.1163P)^2^+2.5472P] where P=(Fo^2^+2Fc^2^)/3'
_refine_ls_weighting_scheme calc
_refine_ls_wR_factor_gt 0.1900
_refine_ls_wR_factor_ref 0.2114
_reflns_number_gt 8370
_reflns_number_total 12046
_reflns_threshold_expression >2sigma(I)
_cod_data_source_file c0nj00861c.txt
_cod_data_source_block gac163a
_cod_original_sg_symbol_H-M P2/c
_cod_database_code 7052647

loop_
_symmetry_equiv_pos_as_xyz
'x, y, z'
'-x, y, -z+1/2'
'-x, -y, -z'
'x, -y, z-1/2'

loop_
_atom_site_label
_atom_site_type_symbol
_atom_site_fract_x
_atom_site_fract_y
_atom_site_fract_z
_atom_site_U_iso_or_equiv
_atom_site_adp_type
_atom_site_occupancy
_atom_site_symmetry_multiplicity
_atom_site_calc_flag
_atom_site_refinement_flags
_atom_site_disorder_assembly
_atom_site_disorder_group
Co1 Co 0.56505(3) 0.12397(4) 0.802774(14) 0.02980(12) Uani 1 1 d . . .
Co2 Co 0.69531(4) 0.25203(4) 0.913723(15) 0.03173(13) Uani 1 1 d . . .
O1 O 0.5511(2) -0.0297(2) 0.78596(9) 0.0410(6) Uani 1 1 d . . .
O2 O 0.6460(2) 0.3209(2) 0.97239(8) 0.0404(5) Uani 1 1 d . . .
O3 O 0.1871(2) 0.3453(2) 0.57783(9) 0.0432(6) Uani 1 1 d . . .
O4 O 0.5000 0.2042(3) 0.7500 0.0414(8) Uani 1 2 d S . .
N1 N 0.5623(2) 0.1702(2) 0.91193(9) 0.0307(5) Uani 1 1 d . . .
N2 N 0.5046(2) 0.1392(2) 0.86960(9) 0.0300(5) Uani 1 1 d . . .
N3 N 0.2817(2) 0.1507(2) 0.68759(9) 0.0314(5) Uani 1 1 d . . .
N4 N 0.2341(2) 0.1949(2) 0.64516(9) 0.0313(5) Uani 1 1 d . . .
N5 N 0.7666(2) 0.1431(2) 0.95430(10) 0.0319(5) Uani 1 1 d . . .
N6 N 0.6255(3) 0.3654(2) 0.87466(11) 0.0441(7) Uani 1 1 d . . .
C1 C 0.5000 -0.0756(4) 0.7500 0.0404(11) Uani 1 2 d S . .
C2 C 0.5000 -0.1929(5) 0.7500 0.0612(16) Uani 1 2 d S . .
H2A H 0.4583 -0.2188 0.7206 0.092 Uiso 0.50 1 calc PR . .
H2B H 0.4677 -0.2188 0.7810 0.092 Uiso 0.50 1 calc PR . .
H2C H 0.5740 -0.2188 0.7484 0.092 Uiso 0.50 1 calc PR . .
C3 C 0.6052(3) 0.2689(3) 1.01110(12) 0.0391(8) Uani 1 1 d . . .
C4 C 0.6322(4) 0.3020(3) 1.06078(13) 0.0489(9) Uani 1 1 d . . .
H4A H 0.6808 0.3592 1.0663 0.059 Uiso 1 1 calc R . .
C5 C 0.5870(4) 0.2501(4) 1.10176(14) 0.0536(11) Uani 1 1 d . . .
H5A H 0.6051 0.2726 1.1351 0.064 Uiso 1 1 calc R . .
C6 C 0.5177(3) 0.1679(4) 1.09468(13) 0.0496(10) Uani 1 1 d . . .
H6A H 0.4884 0.1333 1.1230 0.060 Uiso 1 1 calc R . .
C7 C 0.4893(3) 0.1343(3) 1.04595(13) 0.0433(8) Uani 1 1 d . . .
H7A H 0.4399 0.0777 1.0412 0.052 Uiso 1 1 calc R . .
C8 C 0.5337(3) 0.1842(3) 1.00400(11) 0.0376(7) Uani 1 1 d . . .
C9 C 0.5000(3) 0.1538(3) 0.95273(12) 0.0358(7) Uani 1 1 d . . .
C10 C 0.4024(3) 0.1108(3) 0.93641(12) 0.0400(8) Uani 1 1 d . . .
H10A H 0.3442 0.0905 0.9568 0.048 Uiso 1 1 calc R . .
C11 C 0.4076(2) 0.1038(3) 0.88439(12) 0.0350(7) Uani 1 1 d . . .
C12 C 0.3245(2) 0.0632(3) 0.84860(12) 0.0366(7) Uani 1 1 d . . .
C13 C 0.2608(3) -0.0218(3) 0.86328(12) 0.0408(8) Uani 1 1 d . . .
H13A H 0.2725 -0.0533 0.8955 0.049 Uiso 1 1 calc R . .
C14 C 0.1803(3) -0.0606(4) 0.83102(14) 0.0480(9) Uani 1 1 d . . .
H14A H 0.1376 -0.1187 0.8413 0.058 Uiso 1 1 calc R . .
C15 C 0.1621(3) -0.0150(3) 0.78389(13) 0.0419(8) Uani 1 1 d . . .
H15A H 0.1069 -0.0419 0.7620 0.050 Uiso 1 1 calc R . .
C16 C 0.2247(2) 0.0703(3) 0.76866(12) 0.0383(7) Uani 1 1 d . . .
C17 C 0.3026(3) 0.1108(3) 0.80190(13) 0.0419(8) Uani 1 1 d . . .
H17A H 0.3417 0.1721 0.7926 0.050 Uiso 1 1 calc R . .
C18 C 0.2018(3) 0.1190(3) 0.71861(12) 0.0351(7) Uani 1 1 d . . .
C19 C 0.1034(3) 0.1423(3) 0.69590(12) 0.0398(8) Uani 1 1 d . . .
H19A H 0.0346 0.1280 0.7089 0.048 Uiso 1 1 calc R . .
C20 C 0.1259(3) 0.1914(3) 0.64984(11) 0.0352(7) Uani 1 1 d . . .
C21 C 0.0494(3) 0.2375(3) 0.61378(12) 0.0394(8) Uani 1 1 d . . .
C22 C -0.0593(3) 0.2115(4) 0.61439(14) 0.0466(9) Uani 1 1 d . . .
H22A H -0.0831 0.1580 0.6367 0.056 Uiso 1 1 calc R . .
C23 C -0.1336(4) 0.2629(4) 0.58276(17) 0.0595(12) Uani 1 1 d . . .
H23A H -0.2076 0.2449 0.5835 0.071 Uiso 1 1 calc R . .
C24 C -0.0983(4) 0.3409(5) 0.55011(19) 0.0685(14) Uani 1 1 d . . .
H24A H -0.1487 0.3764 0.5285 0.082 Uiso 1 1 calc R . .
C25 C 0.0078(4) 0.3670(4) 0.54871(16) 0.0579(11) Uani 1 1 d . . .
H25A H 0.0301 0.4206 0.5261 0.070 Uiso 1 1 calc R . .
C26 C 0.0853(3) 0.3158(3) 0.58025(13) 0.0440(8) Uani 1 1 d . . .
C27 C 0.7618(3) 0.0408(3) 0.94075(12) 0.0349(7) Uani 1 1 d . . .
H27A H 0.7223 0.0218 0.9109 0.042 Uiso 1 1 calc R . .
C28 C 0.8128(3) -0.0382(3) 0.96901(13) 0.0403(8) Uani 1 1 d . . .
H28A H 0.8084 -0.1101 0.9586 0.048 Uiso 1 1 calc R . .
C29 C 0.8703(3) -0.0103(3) 1.01269(13) 0.0438(8) Uani 1 1 d . . .
H29A H 0.9058 -0.0629 1.0327 0.053 Uiso 1 1 calc R . .
C30 C 0.8750(3) 0.0946(3) 1.02650(12) 0.0422(8) Uani 1 1 d . . .
H30A H 0.9139 0.1155 1.0562 0.051 Uiso 1 1 calc R . .
C31 C 0.8227(3) 0.1696(3) 0.99686(12) 0.0375(7) Uani 1 1 d . . .
H31A H 0.8262 0.2419 1.0067 0.045 Uiso 1 1 calc R . .
C32 C 0.5243(4) 0.3929(4) 0.88427(15) 0.0547(11) Uani 1 1 d . . .
H32A H 0.4851 0.3526 0.9078 0.066 Uiso 1 1 calc R . .
C33 C 0.4743(6) 0.4806(4) 0.86020(17) 0.0776(18) Uani 1 1 d . . .
H33A H 0.4023 0.4993 0.8673 0.093 Uiso 1 1 calc R . .
C34 C 0.5317(7) 0.5377(4) 0.8267(2) 0.088(2) Uani 1 1 d . . .
H34A H 0.5002 0.5978 0.8106 0.106 Uiso 1 1 calc R . .
C35 C 0.6372(6) 0.5080(4) 0.8160(2) 0.0797(17) Uani 1 1 d . . .
H35A H 0.6781 0.5455 0.7920 0.096 Uiso 1 1 calc R . .
C36 C 0.6783(5) 0.4224(4) 0.84159(16) 0.0590(11) Uani 1 1 d . . .
H36A H 0.7502 0.4024 0.8351 0.071 Uiso 1 1 calc R . .
C37 C 0.5000 0.3135(6) 0.7500 0.093(3) Uani 1 2 d SU . .
H37A H 0.4624 0.3394 0.7195 0.140 Uiso 0.50 1 calc PR . .
H37B H 0.5742 0.3394 0.7506 0.140 Uiso 0.50 1 calc PR . .
H37C H 0.4634 0.3394 0.7799 0.140 Uiso 0.50 1 calc PR . .
N1S N 0.9630(4) 0.7982(5) 0.87834(18) 0.0766(13) Uani 1 1 d . . .
C2S C 0.9223(6) 0.7112(6) 0.8995(2) 0.0884(19) Uani 1 1 d . . .
H2SA H 0.9708 0.6679 0.9187 0.106 Uiso 1 1 calc R . .
C3S C 0.8193(6) 0.6793(6) 0.8963(2) 0.088(2) Uani 1 1 d . . .
H3SA H 0.7959 0.6159 0.9120 0.106 Uiso 1 1 calc R . .
C4S C 0.7483(5) 0.7446(6) 0.8686(3) 0.0908(18) Uani 1 1 d U . .
H4SA H 0.6743 0.7266 0.8659 0.109 Uiso 1 1 calc R . .
C5S C 0.7851(4) 0.8356(6) 0.8448(2) 0.0813(15) Uani 1 1 d U . .
H5SA H 0.7386 0.8800 0.8252 0.098 Uiso 1 1 calc R . .
C6S C 0.8939(4) 0.8576(5) 0.85157(19) 0.0695(14) Uani 1 1 d . . .
H6SA H 0.9210 0.9195 0.8359 0.083 Uiso 1 1 calc R . .
O1S O 0.7300(3) 0.5251(3) 0.9826(2) 0.0908(14) Uani 1 1 d . . .
H1S H 0.7176 0.4698 0.9657 0.136 Uiso 1 1 calc R . .
C1S C 0.6343(4) 0.5766(4) 0.9914(2) 0.0611(12) Uani 1 1 d . . .
H1S1 H 0.6494 0.6478 1.0046 0.092 Uiso 1 1 calc R . .
H1S2 H 0.5937 0.5364 1.0162 0.092 Uiso 1 1 calc R . .
H1S3 H 0.5921 0.5821 0.9598 0.092 Uiso 1 1 calc R . .
N2S N 0.1930(11) 0.6668(11) 0.7835(5) 0.147(4) Uani 0.50 1 d PGU . .
C7S C 0.2440(8) 0.5823(13) 0.8077(5) 0.147(4) Uani 0.50 1 d PGU . .
H7S H 0.3200 0.5821 0.8120 0.176 Uiso 0.50 1 calc PR . .
C8S C 0.1839(12) 0.4983(11) 0.8257(5) 0.164(4) Uani 0.50 1 d PGU . .
H8S H 0.2188 0.4405 0.8423 0.196 Uiso 0.50 1 calc PR . .
C9S C 0.0728(12) 0.4987(12) 0.8195(6) 0.164(4) Uani 0.50 1 d PGU . .
H9S H 0.0317 0.4412 0.8317 0.197 Uiso 0.50 1 calc PR . .
C10S C 0.0217(8) 0.5832(14) 0.7952(6) 0.165(4) Uani 0.50 1 d PGU . .
H10S H -0.0543 0.5834 0.7909 0.199 Uiso 0.50 1 calc PR . .
C11S C 0.0818(11) 0.6672(11) 0.7772(5) 0.159(4) Uani 0.50 1 d PGU . .
H11S H 0.0469 0.7250 0.7607 0.190 Uiso 0.50 1 calc PR . .

loop_
_atom_site_aniso_label
_atom_site_aniso_U_11
_atom_site_aniso_U_22
_atom_site_aniso_U_33
_atom_site_aniso_U_23
_atom_site_aniso_U_13
_atom_site_aniso_U_12
Co1 0.0258(2) 0.0463(3) 0.01760(19) -0.00261(16) 0.00641(13) -0.00134(16)
Co2 0.0393(2) 0.0379(2) 0.0181(2) -0.00355(16) 0.00292(15) 0.00001(17)
O1 0.0418(13) 0.0523(15) 0.0290(12) -0.0036(10) 0.0054(9) -0.0025(11)
O2 0.0555(15) 0.0443(13) 0.0216(10) -0.0057(9) 0.0040(10) 0.0088(11)
O3 0.0553(15) 0.0452(14) 0.0292(12) 0.0089(10) 0.0018(10) 0.0116(12)
O4 0.0475(19) 0.049(2) 0.0283(16) 0.000 0.0066(14) 0.000
N1 0.0326(12) 0.0426(14) 0.0173(11) -0.0007(10) 0.0063(9) 0.0057(11)
N2 0.0292(12) 0.0427(15) 0.0183(11) 0.0001(10) 0.0060(9) 0.0037(10)
N3 0.0313(12) 0.0455(15) 0.0176(11) 0.0040(10) 0.0039(9) 0.0028(11)
N4 0.0342(13) 0.0420(15) 0.0177(11) 0.0022(10) 0.0020(9) 0.0073(11)
N5 0.0304(12) 0.0447(15) 0.0209(11) -0.0006(10) 0.0060(9) 0.0013(10)
N6 0.067(2) 0.0386(16) 0.0268(14) -0.0043(11) -0.0034(13) 0.0029(14)
C1 0.045(3) 0.053(3) 0.023(2) 0.000 0.0047(18) 0.000
C2 0.086(5) 0.058(4) 0.039(3) 0.000 -0.008(3) 0.000
C3 0.0482(19) 0.049(2) 0.0200(14) -0.0026(12) 0.0035(12) 0.0177(15)
C4 0.064(2) 0.056(2) 0.0260(16) -0.0082(15) -0.0022(15) 0.0178(19)
C5 0.069(3) 0.072(3) 0.0201(16) -0.0058(16) 0.0038(15) 0.031(2)
C6 0.055(2) 0.074(3) 0.0203(15) 0.0060(16) 0.0082(14) 0.025(2)
C7 0.0383(17) 0.066(2) 0.0263(15) 0.0076(15) 0.0086(12) 0.0169(16)
C8 0.0390(16) 0.055(2) 0.0187(13) 0.0010(13) 0.0056(11) 0.0176(15)
C9 0.0346(15) 0.0517(19) 0.0214(14) 0.0020(12) 0.0072(11) 0.0108(14)
C10 0.0292(14) 0.068(2) 0.0232(14) 0.0088(14) 0.0066(11) 0.0061(15)
C11 0.0289(14) 0.0518(19) 0.0247(14) 0.0071(13) 0.0058(11) 0.0043(13)
C12 0.0286(14) 0.058(2) 0.0234(14) 0.0081(13) 0.0050(11) 0.0037(13)
C13 0.0314(15) 0.067(2) 0.0241(15) 0.0129(14) 0.0057(11) 0.0022(15)
C14 0.0332(16) 0.077(3) 0.0342(18) 0.0167(18) 0.0042(13) -0.0098(17)
C15 0.0274(14) 0.070(2) 0.0283(15) 0.0105(15) 0.0031(11) -0.0044(15)
C16 0.0280(14) 0.065(2) 0.0221(14) 0.0110(14) 0.0053(11) 0.0028(14)
C17 0.0362(16) 0.064(2) 0.0258(15) 0.0107(15) 0.0055(12) -0.0040(15)
C18 0.0302(14) 0.053(2) 0.0222(14) 0.0067(13) 0.0045(11) 0.0034(13)
C19 0.0301(15) 0.068(2) 0.0220(14) 0.0061(14) 0.0037(11) 0.0057(14)
C20 0.0325(15) 0.053(2) 0.0200(13) 0.0014(13) 0.0023(11) 0.0094(13)
C21 0.0404(17) 0.055(2) 0.0228(14) -0.0015(13) -0.0005(12) 0.0133(15)
C22 0.0428(19) 0.067(2) 0.0296(17) -0.0007(16) -0.0054(14) 0.0120(17)
C23 0.046(2) 0.083(3) 0.049(2) -0.001(2) -0.0131(18) 0.016(2)
C24 0.062(3) 0.089(4) 0.054(3) 0.008(2) -0.018(2) 0.029(3)
C25 0.070(3) 0.065(3) 0.038(2) 0.0091(18) -0.0096(19) 0.023(2)
C26 0.050(2) 0.055(2) 0.0268(16) 0.0018(14) -0.0022(14) 0.0191(17)
C27 0.0325(15) 0.0470(18) 0.0258(14) 0.0000(13) 0.0094(11) 0.0013(13)
C28 0.0371(16) 0.050(2) 0.0344(17) 0.0054(14) 0.0118(13) 0.0054(14)
C29 0.0337(16) 0.065(2) 0.0329(17) 0.0120(16) 0.0111(13) 0.0094(16)
C30 0.0338(16) 0.070(2) 0.0231(15) 0.0042(15) 0.0050(12) 0.0020(16)
C31 0.0340(15) 0.057(2) 0.0214(14) -0.0049(13) 0.0048(11) 0.0006(14)
C32 0.083(3) 0.052(2) 0.0287(18) -0.0052(16) -0.0055(18) 0.026(2)
C33 0.125(5) 0.070(3) 0.037(2) -0.005(2) -0.007(3) 0.052(3)
C34 0.166(7) 0.049(3) 0.049(3) 0.004(2) -0.016(3) 0.025(3)
C35 0.132(6) 0.053(3) 0.054(3) 0.013(2) -0.002(3) -0.003(3)
C36 0.092(3) 0.047(2) 0.038(2) 0.0043(17) -0.003(2) -0.010(2)
C37 0.165(8) 0.060(4) 0.052(4) 0.000 -0.039(5) 0.000
N1S 0.059(2) 0.108(4) 0.063(3) 0.016(3) -0.001(2) -0.012(2)
C2S 0.091(4) 0.113(5) 0.061(3) 0.021(3) -0.002(3) -0.025(4)
C3S 0.092(4) 0.111(5) 0.062(3) -0.007(3) 0.023(3) -0.041(4)
C4S 0.054(3) 0.126(4) 0.094(4) -0.054(3) 0.018(3) -0.027(3)
C5S 0.061(3) 0.105(4) 0.078(4) -0.043(3) -0.003(2) 0.005(3)
C6S 0.066(3) 0.098(4) 0.045(2) -0.004(2) 0.006(2) -0.007(3)
O1S 0.0537(19) 0.060(2) 0.158(4) -0.051(2) -0.009(2) -0.0064(16)
C1S 0.048(2) 0.070(3) 0.065(3) -0.016(2) 0.004(2) -0.007(2)
N2S 0.129(6) 0.175(7) 0.137(7) 0.002(6) 0.001(6) 0.000(5)
C7S 0.128(6) 0.178(7) 0.132(7) 0.002(6) -0.021(6) -0.012(5)
C8S 0.142(6) 0.197(7) 0.150(7) 0.027(6) -0.030(6) -0.020(6)
C9S 0.138(6) 0.192(7) 0.161(7) 0.031(6) -0.013(6) -0.018(6)
C10S 0.136(6) 0.189(7) 0.171(7) 0.026(6) -0.006(6) -0.009(5)
C11S 0.132(6) 0.180(7) 0.163(7) 0.022(6) -0.007(6) -0.004(6)

loop_
_atom_type_symbol
_atom_type_description
_atom_type_scat_dispersion_real
_atom_type_scat_dispersion_imag
_atom_type_scat_source
C C -0.0020 0.0020 'WCROMER Program in WinGX L.Kissel & R.H.Pratt Acta Cryst A46 170 1990'
H H 0.0000 0.0000 'WCROMER Program in WinGX L.Kissel & R.H.Pratt Acta Cryst A46 170 1990'
N N -0.0031 0.0040 'WCROMER Program in WinGX L.Kissel & R.H.Pratt Acta Cryst A46 170 1990'
O O -0.0041 0.0074 'WCROMER Program in WinGX L.Kissel & R.H.Pratt Acta Cryst A46 170 1990'
Co Co 0.1760 1.1404 'WCROMER Program in WinGX L.Kissel & R.H.Pratt Acta Cryst A46 170 1990'

loop_
_geom_angle_atom_site_label_1
_geom_angle_atom_site_label_2
_geom_angle_atom_site_label_3
_geom_angle
_geom_angle_site_symmetry_1
_geom_angle_site_symmetry_3
_geom_angle_publ_flag
O4 Co1 N3 113.77(10) . 2_656 ?
O4 Co1 N2 116.72(9) . . ?
N3 Co1 N2 105.33(11) 2_656 . ?
O4 Co1 O1 108.81(12) . . ?
N3 Co1 O1 106.04(11) 2_656 . ?
N2 Co1 O1 105.36(11) . . ?
O3 Co2 O2 83.36(11) 2_656 . ?
O3 Co2 N5 91.94(12) 2_656 . ?
O2 Co2 N5 91.38(11) . . ?
O3 Co2 N4 87.73(11) 2_656 2_656 ?
O2 Co2 N4 171.07(12) . 2_656 ?
N5 Co2 N4 88.38(11) . 2_656 ?
O3 Co2 N1 171.21(11) 2_656 . ?
O2 Co2 N1 88.23(11) . . ?
N5 Co2 N1 90.81(11) . . ?
N4 Co2 N1 100.70(11) 2_656 . ?
O3 Co2 N6 86.50(14) 2_656 . ?
O2 Co2 N6 87.07(12) . . ?
N5 Co2 N6 177.92(12) . . ?
N4 Co2 N6 92.94(13) 2_656 . ?
N1 Co2 N6 90.53(13) . . ?
C1 O1 Co1 130.4(3) . . ?
C3 O2 Co2 123.0(2) . . ?
C26 O3 Co2 124.0(2) . 2_656 ?
C37 O4 Co1 122.38(10) . 2_656 ?
C37 O4 Co1 122.38(10) . . ?
Co1 O4 Co1 115.2(2) 2_656 . ?
C9 N1 N2 107.9(3) . . ?
C9 N1 Co2 124.2(2) . . ?
N2 N1 Co2 126.58(19) . . ?
C11 N2 N1 108.0(2) . . ?
C11 N2 Co1 126.7(2) . . ?
N1 N2 Co1 124.28(19) . . ?
C18 N3 N4 107.8(2) . . ?
C18 N3 Co1 126.6(2) . 2_656 ?
N4 N3 Co1 125.21(19) . 2_656 ?
C20 N4 N3 108.6(2) . . ?
C20 N4 Co2 123.7(2) . 2_656 ?
N3 N4 Co2 127.6(2) . 2_656 ?
C27 N5 C31 118.6(3) . . ?
C27 N5 Co2 121.1(2) . . ?
C31 N5 Co2 120.3(3) . . ?
C36 N6 C32 118.2(4) . . ?
C36 N6 Co2 121.7(3) . . ?
C32 N6 Co2 119.8(3) . . ?
O1 C1 O1 125.8(5) . 2_656 ?
O1 C1 C2 117.1(3) . . ?
O1 C1 C2 117.1(3) 2_656 . ?
C1 C2 H2A 109.5 . . ?
C1 C2 H2B 109.5 . . ?
H2A C2 H2B 109.5 . . ?
C1 C2 H2C 109.5 . . ?
H2A C2 H2C 109.5 . . ?
H2B C2 H2C 109.5 . . ?
O2 C3 C8 121.8(3) . . ?
O2 C3 C4 119.1(4) . . ?
C8 C3 C4 119.0(3) . . ?
C5 C4 C3 119.5(4) . . ?
C5 C4 H4A 120.2 . . ?
C3 C4 H4A 120.2 . . ?
C6 C5 C4 121.2(4) . . ?
C6 C5 H5A 119.4 . . ?
C4 C5 H5A 119.4 . . ?
C5 C6 C7 120.2(4) . . ?
C5 C6 H6A 119.9 . . ?
C7 C6 H6A 119.9 . . ?
C6 C7 C8 120.1(4) . . ?
C6 C7 H7A 120.0 . . ?
C8 C7 H7A 120.0 . . ?
C3 C8 C7 119.9(3) . . ?
C3 C8 C9 119.4(3) . . ?
C7 C8 C9 120.6(4) . . ?
N1 C9 C10 108.9(3) . . ?
N1 C9 C8 122.8(3) . . ?
C10 C9 C8 128.2(3) . . ?
C11 C10 C9 105.7(3) . . ?
C11 C10 H10A 127.1 . . ?
C9 C10 H10A 127.1 . . ?
N2 C11 C10 109.4(3) . . ?
N2 C11 C12 123.0(3) . . ?
C10 C11 C12 127.7(3) . . ?
C17 C12 C13 118.6(3) . . ?
C17 C12 C11 122.5(3) . . ?
C13 C12 C11 118.8(3) . . ?
C14 C13 C12 120.4(3) . . ?
C14 C13 H13A 119.8 . . ?
C12 C13 H13A 119.8 . . ?
C15 C14 C13 120.4(4) . . ?
C15 C14 H14A 119.8 . . ?
C13 C14 H14A 119.8 . . ?
C14 C15 C16 120.0(3) . . ?
C14 C15 H15A 120.0 . . ?
C16 C15 H15A 120.0 . . ?
C17 C16 C15 119.1(3) . . ?
C17 C16 C18 121.9(3) . . ?
C15 C16 C18 118.9(3) . . ?
C16 C17 C12 121.3(3) . . ?
C16 C17 H17A 119.3 . . ?
C12 C17 H17A 119.3 . . ?
N3 C18 C19 109.1(3) . . ?
N3 C18 C16 122.2(3) . . ?
C19 C18 C16 128.6(3) . . ?
C18 C19 C20 106.1(3) . . ?
C18 C19 H19A 127.0 . . ?
C20 C19 H19A 127.0 . . ?
N4 C20 C19 108.4(3) . . ?
N4 C20 C21 124.2(3) . . ?
C19 C20 C21 127.3(3) . . ?
C22 C21 C26 119.8(3) . . ?
C22 C21 C20 121.3(3) . . ?
C26 C21 C20 118.8(3) . . ?
C23 C22 C21 120.9(4) . . ?
C23 C22 H22A 119.5 . . ?
C21 C22 H22A 119.5 . . ?
C24 C23 C22 119.3(4) . . ?
C24 C23 H23A 120.4 . . ?
C22 C23 H23A 120.4 . . ?
C25 C24 C23 120.7(4) . . ?
C25 C24 H24A 119.6 . . ?
C23 C24 H24A 119.6 . . ?
C24 C25 C26 121.3(4) . . ?
C24 C25 H25A 119.3 . . ?
C26 C25 H25A 119.3 . . ?
O3 C26 C21 123.2(3) . . ?
O3 C26 C25 118.8(4) . . ?
C21 C26 C25 118.0(4) . . ?
N5 C27 C28 122.0(3) . . ?
N5 C27 H27A 119.0 . . ?
C28 C27 H27A 119.0 . . ?
C29 C28 C27 119.0(4) . . ?
C29 C28 H28A 120.5 . . ?
C27 C28 H28A 120.5 . . ?
C30 C29 C28 118.9(3) . . ?
C30 C29 H29A 120.6 . . ?
C28 C29 H29A 120.6 . . ?
C29 C30 C31 119.5(3) . . ?
C29 C30 H30A 120.2 . . ?
C31 C30 H30A 120.2 . . ?
N5 C31 C30 122.0(4) . . ?
N5 C31 H31A 119.0 . . ?
C30 C31 H31A 119.0 . . ?
N6 C32 C33 121.5(5) . . ?
N6 C32 H32A 119.2 . . ?
C33 C32 H32A 119.2 . . ?
C34 C33 C32 118.4(6) . . ?
C34 C33 H33A 120.8 . . ?
C32 C33 H33A 120.8 . . ?
C33 C34 C35 120.1(5) . . ?
C33 C34 H34A 119.9 . . ?
C35 C34 H34A 119.9 . . ?
C36 C35 C34 116.8(6) . . ?
C36 C35 H35A 121.6 . . ?
C34 C35 H35A 121.6 . . ?
N6 C36 C35 124.8(6) . . ?
N6 C36 H36A 117.6 . . ?
C35 C36 H36A 117.6 . . ?
O4 C37 H37A 109.5 . . ?
O4 C37 H37B 109.5 . . ?
H37A C37 H37B 109.5 . . ?
O4 C37 H37C 109.5 . . ?
H37A C37 H37C 109.5 . . ?
H37B C37 H37C 109.5 . . ?
C6S N1S C2S 116.0(5) . . ?
N1S C2S C3S 126.1(7) . . ?
N1S C2S H2SA 116.9 . . ?
C3S C2S H2SA 116.9 . . ?
C2S C3S C4S 116.4(6) . . ?
C2S C3S H3SA 121.8 . . ?
C4S C3S H3SA 121.8 . . ?
C5S C4S C3S 120.7(5) . . ?
C5S C4S H4SA 119.6 . . ?
C3S C4S H4SA 119.6 . . ?
C6S C5S C4S 115.9(6) . . ?
C6S C5S H5SA 122.0 . . ?
C4S C5S H5SA 122.0 . . ?
N1S C6S C5S 124.8(6) . . ?
N1S C6S H6SA 117.6 . . ?
C5S C6S H6SA 117.6 . . ?
C1S O1S H1S 109.5 . . ?
O1S C1S H1S1 109.5 . . ?
O1S C1S H1S2 109.5 . . ?
H1S1 C1S H1S2 109.5 . . ?
O1S C1S H1S3 109.5 . . ?
H1S1 C1S H1S3 109.5 . . ?
H1S2 C1S H1S3 109.5 . . ?
C7S N2S C11S 120.0 . . ?
N2S C7S C8S 120.0 . . ?
N2S C7S H7S 120.0 . . ?
C8S C7S H7S 120.0 . . ?
C9S C8S C7S 120.0 . . ?
C9S C8S H8S 120.0 . . ?
C7S C8S H8S 120.0 . . ?
C10S C9S C8S 120.0 . . ?
C10S C9S H9S 120.0 . . ?
C8S C9S H9S 120.0 . . ?
C11S C10S C9S 120.0 . . ?
C11S C10S H10S 120.0 . . ?
C9S C10S H10S 120.0 . . ?
C10S C11S N2S 120.0 . . ?
C10S C11S H11S 120.0 . . ?
N2S C11S H11S 120.0 . . ?

loop_
_geom_bond_atom_site_label_1
_geom_bond_atom_site_label_2
_geom_bond_distance
_geom_bond_site_symmetry_2
_geom_bond_publ_flag
Co1 O4 1.891(2) . ?
Co1 N3 1.949(3) 2_656 ?
Co1 N2 1.951(2) . ?
Co1 O1 1.997(3) . ?
Co2 O3 1.888(3) 2_656 ?
Co2 O2 1.897(2) . ?
Co2 N5 1.945(3) . ?
Co2 N4 1.949(3) 2_656 ?
Co2 N1 1.952(3) . ?
Co2 N6 1.956(3) . ?
O1 C1 1.271(4) . ?
O2 C3 1.329(4) . ?
O3 C26 1.325(5) . ?
O3 Co2 1.888(3) 2_656 ?
O4 C37 1.380(9) . ?
O4 Co1 1.891(2) 2_656 ?
N1 C9 1.363(4) . ?
N1 N2 1.372(4) . ?
N2 C11 1.356(4) . ?
N3 C18 1.366(4) . ?
N3 N4 1.375(3) . ?
N3 Co1 1.949(3) 2_656 ?
N4 C20 1.357(4) . ?
N4 Co2 1.949(3) 2_656 ?
N5 C27 1.341(4) . ?
N5 C31 1.352(4) . ?
N6 C36 1.322(6) . ?
N6 C32 1.338(6) . ?
C1 O1 1.271(4) 2_656 ?
C1 C2 1.481(9) . ?
C2 H2A 0.9800 . ?
C2 H2B 0.9800 . ?
C2 H2C 0.9800 . ?
C3 C8 1.401(6) . ?
C3 C4 1.412(5) . ?
C4 C5 1.399(6) . ?
C4 H4A 0.9500 . ?
C5 C6 1.359(7) . ?
C5 H5A 0.9500 . ?
C6 C7 1.395(5) . ?
C6 H6A 0.9500 . ?
C7 C8 1.403(5) . ?
C7 H7A 0.9500 . ?
C8 C9 1.462(4) . ?
C9 C10 1.390(5) . ?
C10 C11 1.384(4) . ?
C10 H10A 0.9500 . ?
C11 C12 1.476(5) . ?
C12 C17 1.395(4) . ?
C12 C13 1.396(5) . ?
C13 C14 1.388(5) . ?
C13 H13A 0.9500 . ?
C14 C15 1.388(5) . ?
C14 H14A 0.9500 . ?
C15 C16 1.396(5) . ?
C15 H15A 0.9500 . ?
C16 C17 1.390(5) . ?
C16 C18 1.482(4) . ?
C17 H17A 0.9500 . ?
C18 C19 1.382(4) . ?
C19 C20 1.403(4) . ?
C19 H19A 0.9500 . ?
C20 C21 1.452(4) . ?
C21 C22 1.394(5) . ?
C21 C26 1.409(5) . ?
C22 C23 1.392(5) . ?
C22 H22A 0.9500 . ?
C23 C24 1.389(8) . ?
C23 H23A 0.9500 . ?
C24 C25 1.364(7) . ?
C24 H24A 0.9500 . ?
C25 C26 1.416(5) . ?
C25 H25A 0.9500 . ?
C27 C28 1.390(5) . ?
C27 H27A 0.9500 . ?
C28 C29 1.389(5) . ?
C28 H28A 0.9500 . ?
C29 C30 1.375(6) . ?
C29 H29A 0.9500 . ?
C30 C31 1.381(5) . ?
C30 H30A 0.9500 . ?
C31 H31A 0.9500 . ?
C32 C33 1.413(6) . ?
C32 H32A 0.9500 . ?
C33 C34 1.360(9) . ?
C33 H33A 0.9500 . ?
C34 C35 1.403(10) . ?
C34 H34A 0.9500 . ?
C35 C36 1.369(7) . ?
C35 H35A 0.9500 . ?
C36 H36A 0.9500 . ?
C37 H37A 0.9800 . ?
C37 H37B 0.9800 . ?
C37 H37C 0.9800 . ?
N1S C6S 1.331(7) . ?
N1S C2S 1.339(8) . ?
C2S C3S 1.345(9) . ?
C2S H2SA 0.9500 . ?
C3S C4S 1.403(10) . ?
C3S H3SA 0.9500 . ?
C4S C5S 1.393(10) . ?
C4S H4SA 0.9500 . ?
C5S C6S 1.391(8) . ?
C5S H5SA 0.9500 . ?
C6S H6SA 0.9500 . ?
O1S C1S 1.383(6) . ?
O1S H1S 0.8400 . ?
C1S H1S1 0.9800 . ?
C1S H1S2 0.9800 . ?
C1S H1S3 0.9800 . ?
N2S C7S 1.3900 . ?
N2S C11S 1.3900 . ?
C7S C8S 1.3900 . ?
C7S H7S 0.9500 . ?
C8S C9S 1.3900 . ?
C8S H8S 0.9500 . ?
C9S C10S 1.3900 . ?
C9S H9S 0.9500 . ?
C10S C11S 1.3900 . ?
C10S H10S 0.9500 . ?
C11S H11S 0.9500 . ?
